data_7057023
loop_
_publ_author_name
'Pan, Yangdan'
'Zhang, Haifeng'
'Qin, Yaru'
'Ge, Yu'
'Cui, Yanfeng'
'Li, Yahong'
'Liu, Wei'
'Dong, Yaping'

_publ_section_title
;
 Eight homodinuclear lanthanide complexes prepared from a quinoline based
 ligand: structural diversity and single-molecule magnetism behaviour
;
_journal_issue 7
_journal_name_full 'New Journal of Chemistry'
_journal_page_first 5153
_journal_paper_doi 10.1039/C7NJ04622G
_journal_volume 42
_journal_year 2018
_chemical_formula_moiety 'C38 H33 N9 Nd2 O16, C2 H3 N'
_chemical_formula_sum 'C40 H36 N10 Nd2 O16'
_chemical_formula_weight 1201.27
_space_group_crystal_system monoclinic
_space_group_IT_number 14
_space_group_name_Hall '-P 2ybc'
_space_group_name_H-M_alt 'P 1 21/c 1'
_symmetry_space_group_name_Hall '-P 2ybc'
_symmetry_space_group_name_H-M 'P 1 21/c 1'
_atom_sites_solution_hydrogens geom
_atom_sites_solution_primary dual
_audit_creation_date 2017-11-12
_audit_creation_method
;
Olex2 1.2
(compiled 2017.08.10 svn.r3458 for OlexSys, GUI svn.r5381)
;
_audit_update_record
;
2018-02-12 deposited with the CCDC.
2018-02-13 downloaded from the CCDC.
;
_cell_angle_alpha 90
_cell_angle_beta 102.12(3)
_cell_angle_gamma 90
_cell_formula_units_Z 4
_cell_length_a 10.919(2)
_cell_length_b 17.787(4)
_cell_length_c 23.397(5)
_cell_measurement_reflns_used 23068
_cell_measurement_temperature 223.1500
_cell_measurement_theta_max 34.7797
_cell_measurement_theta_min 2.1170
_cell_volume 4442.8(17)
_computing_cell_refinement 'CrystalClear (Rigaku Inc., 2007)'
_computing_data_collection 'CrystalClear (Rigaku Inc., 2007)'
_computing_data_reduction 'CrystalClear (Rigaku Inc., 2007)'
_computing_molecular_graphics 'Olex2 (Dolomanov et al., 2009)'
_computing_publication_material 'Olex2 (Dolomanov et al., 2009)'
_computing_structure_refinement 'ShelXL (Sheldrick, 2015)'
_computing_structure_solution 'ShelXT (Sheldrick, 2015)'
_diffrn_ambient_temperature 223.1500
_diffrn_detector_area_resol_mean 28.5714
_diffrn_measured_fraction_theta_full 0.966
_diffrn_measured_fraction_theta_max 0.993
_diffrn_measurement_details
;
scan:
    Number of images: 360
               Slice: -110.0000 - 70.0000
         Image width: 0.5000
            Exp time: 10.0000
       Rotation axis: Omega
               Omega: 0.0000
                 Chi: 45.0000
                 Phi: 90.0000
                 XTD: 34.9663
              2theta: -19.9945
;
_diffrn_measurement_device
;
Saturn724+ (2x2 bin mode)
;
_diffrn_measurement_device_details
;
AFC10: Fixed Chi 2 circle
;
_diffrn_measurement_device_type 'CCD Area Detector'
_diffrn_measurement_method 'phi and omega scans'
_diffrn_orient_matrix_type d*Trek
_diffrn_orient_matrix_UB_11 -0.0762
_diffrn_orient_matrix_UB_12 -0.0483
_diffrn_orient_matrix_UB_13 -0.0251
_diffrn_orient_matrix_UB_21 -0.0297
_diffrn_orient_matrix_UB_22 0.0260
_diffrn_orient_matrix_UB_23 0.0400
_diffrn_orient_matrix_UB_31 -0.0178
_diffrn_orient_matrix_UB_32 0.0261
_diffrn_orient_matrix_UB_33 -0.0302
_diffrn_radiation_detector CCD
_diffrn_radiation_monochromator graphite
_diffrn_radiation_type MoK\a
_diffrn_radiation_wavelength 0.71073
_diffrn_reflns_av_R_equivalents 0.0334
_diffrn_reflns_av_unetI/netI 0.0467
_diffrn_reflns_Laue_measured_fraction_full 0.966
_diffrn_reflns_Laue_measured_fraction_max 0.993
_diffrn_reflns_limit_h_max 12
_diffrn_reflns_limit_h_min -12
_diffrn_reflns_limit_k_max 21
_diffrn_reflns_limit_k_min -17
_diffrn_reflns_limit_l_max 25
_diffrn_reflns_limit_l_min -27
_diffrn_reflns_number 17698
_diffrn_reflns_point_group_measured_fraction_full 0.966
_diffrn_reflns_point_group_measured_fraction_max 0.993
_diffrn_reflns_theta_full 25.242
_diffrn_reflns_theta_max 25.000
_diffrn_reflns_theta_min 1.780
_diffrn_source 'Sealed Tube'
_diffrn_source_current 40.0000
_diffrn_source_power 2.0000
_diffrn_source_voltage 50.0000
_exptl_absorpt_coefficient_mu 2.395
_exptl_absorpt_correction_T_max 0.619
_exptl_absorpt_correction_T_min 0.329
_exptl_absorpt_correction_type multi-scan
_exptl_absorpt_process_details
; 
'Jacobson, R.(1998) Private communication'
;
_exptl_crystal_colour yellow
_exptl_crystal_colour_primary yellow
_exptl_crystal_density_diffrn 1.796
_exptl_crystal_description block
_exptl_crystal_F_000 2376
_exptl_crystal_size_max 0.6
_exptl_crystal_size_mid 0.4
_exptl_crystal_size_min 0.2
_refine_diff_density_max 2.794
_refine_diff_density_min -2.370
_refine_diff_density_rms 0.373
_refine_ls_extinction_method none
_refine_ls_goodness_of_fit_ref 1.195
_refine_ls_hydrogen_treatment constr
_refine_ls_matrix_type full
_refine_ls_number_parameters 617
_refine_ls_number_reflns 7808
_refine_ls_number_restraints 2676
_refine_ls_restrained_S_all 1.060
_refine_ls_R_factor_all 0.0478
_refine_ls_R_factor_gt 0.0405
_refine_ls_shift/su_max 0.001
_refine_ls_shift/su_mean 0.000
_refine_ls_structure_factor_coef Fsqd
_refine_ls_weighting_details
;
 w=1/[\s^2^(Fo^2^)+(0.0660P)^2^+11.6041P]
 where P=(Fo^2^+2Fc^2^)/3
;
_refine_ls_weighting_scheme calc
_refine_ls_wR_factor_gt 0.1102
_refine_ls_wR_factor_ref 0.1283
_reflns_Friedel_coverage 0.000
_reflns_number_gt 7048
_reflns_number_total 7808
_reflns_threshold_expression 'I > 2\s(I)'
_cod_data_source_file c7nj04622g2.cif
_cod_data_source_block t_CCDC2
_cod_depositor_comments 'Adding full bibliography for 7057018--7057025.cif.'
_cod_database_code 7057023
_shelxl_version_number 2013-2
_shelx_space_group_comment
;
The symmetry employed for this shelxl refinement is uniquely defined
by the following loop, which should always be used as a source of
symmetry information in preference to the above space-group names.
They are only intended as comments.
;
_shelx_estimated_absorpt_t_max 0.619
_shelx_estimated_absorpt_t_min 0.329
_diffrn_number_total 17365
_olex2_refinement_description
;
1. Fixed Uiso
 At 1.2 times of:
  All C(H) groups, All C(H,H) groups
 At 1.5 times of:
  All C(H,H,H) groups
2. Uiso/Uaniso restraints and constraints
C1 \\sim C2 \\sim C3 \\sim C4 \\sim C5 \\sim C6 \\sim C7 \\sim C8 \\sim C9
\\sim C10 \\sim C11 \\sim C12 \\sim C13 \\sim C14 \\sim C15 \\sim C16 \\sim C17
\\sim C18 \\sim C19 \\sim C20 \\sim C21 \\sim C22 \\sim C23 \\sim C24 \\sim C25
\\sim C26 \\sim C27 \\sim C28 \\sim C29 \\sim C30 \\sim C31 \\sim C32 \\sim C33
\\sim C34 \\sim C35 \\sim C36 \\sim C37 \\sim C38 \\sim C39 \\sim C40: within
8.8A with sigma of 0.01 and sigma for terminal atoms of 0.02
3.a Secondary CH2 refined with riding coordinates:
 C11(H11a,H11b), C29(H29a,H29b)
3.b Aromatic/amide H refined with riding coordinates:
 C1(H1), C2(H2), C3(H3), C6(H6), C7(H7), C8(H8), C10(H10), C15(H15), C16(H16),
 C17(H17), C19(H19), C20(H20), C21(H21), C24(H24), C25(H25), C26(H26), C28(H28),
  C31(H31), C32(H32), C33(H33)
3.c Idealised Me refined as rotating group:
 C18(H18a,H18b,H18c), C36(H36a,H36b,H36c), C38(H38a,H38b,H38c), C39(H39a,H39b,
 H39c)
;
_olex2_submission_special_instructions 'No special instructions were received'

loop_
_space_group_symop_operation_xyz
'x, y, z'
'-x, y+1/2, -z+1/2'
'-x, -y, -z'
'x, -y-1/2, z-1/2'

loop_
_atom_site_label
_atom_site_type_symbol
_atom_site_fract_x
_atom_site_fract_y
_atom_site_fract_z
_atom_site_U_iso_or_equiv
_atom_site_adp_type
_atom_site_occupancy
_atom_site_site_symmetry_order
_atom_site_calc_flag
_atom_site_refinement_flags_posn
_atom_site_refinement_flags_adp
Nd01 Nd 0.29480(3) 0.60323(2) 0.32125(2) 0.01431(11) Uani 1 1 d . .
Nd02 Nd 0.53728(3) 0.75274(2) 0.40373(2) 0.01370(11) Uani 1 1 d . .
O1 O 0.3321(4) 0.8226(2) 0.40001(17) 0.0193(9) Uani 1 1 d . .
O2 O 0.4230(4) 0.8417(2) 0.32738(17) 0.0196(9) Uani 1 1 d . .
O3 O 0.2456(4) 0.8965(2) 0.32850(19) 0.0236(10) Uani 1 1 d . .
O4 O 0.4883(4) 0.6700(2) 0.32118(17) 0.0157(8) Uani 1 1 d . .
O5 O 0.3770(4) 0.6641(2) 0.41388(16) 0.0148(8) Uani 1 1 d . .
O6 O 0.1570(5) 0.5166(3) 0.3714(2) 0.0345(12) Uani 1 1 d . .
O7 O 0.3531(5) 0.4908(3) 0.3919(2) 0.0331(11) Uani 1 1 d . .
O8 O 0.2239(6) 0.4212(3) 0.4270(3) 0.0589(18) Uani 1 1 d . .
O9 O 0.0828(4) 0.5833(2) 0.25487(18) 0.0231(9) Uani 1 1 d . .
O10 O 0.0363(5) 0.4945(3) 0.1903(2) 0.0342(12) Uani 1 1 d . .
O11 O 0.2199(4) 0.4971(2) 0.24958(19) 0.0262(10) Uani 1 1 d . .
O12 O 0.4835(4) 0.5244(2) 0.30172(19) 0.0213(9) Uani 1 1 d . .
O13 O 0.2788(5) 0.7649(3) 0.1909(2) 0.0348(12) Uani 1 1 d . .
O14 O 0.3011(4) 0.6477(2) 0.21822(17) 0.0211(9) Uani 1 1 d . .
O15 O 0.2309(4) 0.7290(2) 0.27259(17) 0.0184(9) Uani 1 1 d . .
O16 O 0.1366(4) 0.6740(2) 0.36772(17) 0.0205(9) Uani 1 1 d . .
N2 N 0.2441(6) 0.4749(3) 0.3976(2) 0.0331(14) Uani 1 1 d . .
N3 N 0.1107(5) 0.5244(3) 0.2305(2) 0.0243(12) Uani 1 1 d . .
N4 N 0.2708(5) 0.7155(3) 0.2261(2) 0.0209(11) Uani 1 1 d . .
N5 N 0.3294(5) 0.8548(3) 0.3511(2) 0.0174(11) Uani 1 1 d . .
N6 N 0.6756(5) 0.7914(3) 0.3321(2) 0.0168(10) Uani 1 1 d . .
N7 N 0.5851(4) 0.8866(3) 0.4693(2) 0.0145(10) Uani 1 1 d . .
N8 N 0.7928(5) 0.7966(3) 0.4468(2) 0.0166(10) Uani 1 1 d . .
N9 N 0.5264(5) 0.7486(3) 0.5125(2) 0.0178(11) Uani 1 1 d . .
N10 N 0.6698(6) 0.6341(3) 0.4345(2) 0.0282(13) Uani 1 1 d . .
C1 C 0.6341(6) 1.0393(3) 0.3722(3) 0.0201(10) Uani 1 1 d . U
H1 H 0.6236 1.0480 0.3322 0.024 Uiso 1 1 calc R .
C2 C 0.6824(6) 1.0973(3) 0.4123(3) 0.0206(10) Uani 1 1 d . U
H2 H 0.7022 1.1439 0.3987 0.025 Uiso 1 1 calc R .
C3 C 0.6995(6) 1.0841(3) 0.4705(3) 0.0209(10) Uani 1 1 d . U
H3 H 0.7307 1.1222 0.4967 0.025 Uiso 1 1 calc R .
C4 C 0.6705(6) 1.0129(3) 0.4921(3) 0.0182(9) Uani 1 1 d . U
C5 C 0.6198(6) 0.9555(3) 0.4517(3) 0.0185(9) Uani 1 1 d . U
C6 C 0.6032(6) 0.9712(3) 0.3914(3) 0.0198(9) Uani 1 1 d . U
H6 H 0.5704 0.9342 0.3643 0.024 Uiso 1 1 calc R .
C7 C 0.6877(6) 0.9971(3) 0.5520(3) 0.0204(9) Uani 1 1 d . U
H7 H 0.7251 1.0322 0.5796 0.024 Uiso 1 1 calc R .
C8 C 0.6486(6) 0.9292(3) 0.5692(3) 0.0189(9) Uani 1 1 d . U
H8 H 0.6563 0.9184 0.6087 0.023 Uiso 1 1 calc R .
C9 C 0.5969(6) 0.8761(3) 0.5265(3) 0.0187(8) Uani 1 1 d . U
C10 C 0.5556(6) 0.8042(3) 0.5465(3) 0.0196(9) Uani 1 1 d . U
H10 H 0.5507 0.7992 0.5855 0.024 Uiso 1 1 calc R .
C11 C 0.4787(6) 0.6793(3) 0.5355(3) 0.0207(9) Uani 1 1 d . U
H11A H 0.4959 0.6804 0.5779 0.025 Uiso 1 1 calc R .
H11B H 0.5188 0.6353 0.5232 0.025 Uiso 1 1 calc R .
C12 C 0.3395(6) 0.6767(3) 0.5115(3) 0.0192(9) Uani 1 1 d . U
C13 C 0.2969(6) 0.6716(3) 0.4511(3) 0.0188(9) Uani 1 1 d . U
C14 C 0.1686(6) 0.6773(3) 0.4279(3) 0.0203(10) Uani 1 1 d . U
C15 C 0.0832(7) 0.6851(4) 0.4639(3) 0.0262(12) Uani 1 1 d . U
H15 H -0.0022 0.6879 0.4480 0.031 Uiso 1 1 calc R .
C16 C 0.1275(6) 0.6888(4) 0.5243(3) 0.0232(11) Uani 1 1 d . U
H16 H 0.0715 0.6937 0.5491 0.028 Uiso 1 1 calc R .
C17 C 0.2551(6) 0.6850(3) 0.5473(3) 0.0216(10) Uani 1 1 d . U
H17 H 0.2843 0.6881 0.5876 0.026 Uiso 1 1 calc R .
C18 C 0.0119(7) 0.6971(5) 0.3395(3) 0.0371(16) Uani 1 1 d . U
H18A H 0.0035 0.6950 0.2978 0.056 Uiso 1 1 calc GR .
H18B H -0.0025 0.7477 0.3509 0.056 Uiso 1 1 calc GR .
H18C H -0.0482 0.6641 0.3509 0.056 Uiso 1 1 calc GR .
C19 C 0.8716(6) 0.7591(3) 0.6034(3) 0.0223(10) Uani 1 1 d . U
H19 H 0.8508 0.7250 0.6300 0.027 Uiso 1 1 calc R .
C20 C 0.9567(6) 0.8187(4) 0.6235(3) 0.0242(10) Uani 1 1 d . U
H20 H 0.9881 0.8248 0.6634 0.029 Uiso 1 1 calc R .
C21 C 0.9921(6) 0.8663(4) 0.5850(3) 0.0247(10) Uani 1 1 d . U
H21 H 1.0497 0.9041 0.5986 0.030 Uiso 1 1 calc R .
C22 C 0.9429(6) 0.8595(3) 0.5245(3) 0.0216(9) Uani 1 1 d . U
C23 C 0.8519(6) 0.8032(3) 0.5049(3) 0.0197(9) Uani 1 1 d . U
C24 C 0.8208(6) 0.7519(3) 0.5456(3) 0.0206(9) Uani 1 1 d . U
H24 H 0.7651 0.7129 0.5327 0.025 Uiso 1 1 calc R .
C25 C 0.9815(6) 0.9045(3) 0.4824(3) 0.0227(9) Uani 1 1 d . U
H25 H 1.0426 0.9410 0.4940 0.027 Uiso 1 1 calc R .
C26 C 0.9294(6) 0.8950(3) 0.4243(3) 0.0215(9) Uani 1 1 d . U
H26 H 0.9570 0.9231 0.3959 0.026 Uiso 1 1 calc R .
C27 C 0.8326(6) 0.8413(3) 0.4085(3) 0.0194(9) Uani 1 1 d . U
C28 C 0.7744(6) 0.8312(3) 0.3464(3) 0.0198(9) Uani 1 1 d . U
H28 H 0.8095 0.8536 0.3178 0.024 Uiso 1 1 calc R .
C29 C 0.6307(6) 0.7737(3) 0.2696(3) 0.0192(9) Uani 1 1 d . U
H29A H 0.6809 0.7999 0.2463 0.023 Uiso 1 1 calc R .
H29B H 0.5442 0.7894 0.2568 0.023 Uiso 1 1 calc R .
C30 C 0.6416(6) 0.6897(3) 0.2624(2) 0.0185(9) Uani 1 1 d . U
C31 C 0.7267(6) 0.6587(3) 0.2324(2) 0.0194(10) Uani 1 1 d . U
H31 H 0.7788 0.6901 0.2164 0.023 Uiso 1 1 calc R .
C32 C 0.7348(6) 0.5812(3) 0.2261(3) 0.0211(11) Uani 1 1 d . U
H32 H 0.7938 0.5608 0.2071 0.025 Uiso 1 1 calc R .
C33 C 0.6548(6) 0.5346(4) 0.2484(3) 0.0211(11) Uani 1 1 d . U
H33 H 0.6573 0.4829 0.2429 0.025 Uiso 1 1 calc R .
C34 C 0.5705(6) 0.5653(3) 0.2789(3) 0.0200(10) Uani 1 1 d . U
C35 C 0.5660(6) 0.6429(3) 0.2883(2) 0.0178(9) Uani 1 1 d . U
C36 C 0.4854(7) 0.4439(3) 0.2939(3) 0.0291(13) Uani 1 1 d . U
H36A H 0.4211 0.4212 0.3105 0.044 Uiso 1 1 calc GR .
H36B H 0.5656 0.4244 0.3130 0.044 Uiso 1 1 calc GR .
H36C H 0.4707 0.4324 0.2529 0.044 Uiso 1 1 calc GR .
C37 C 0.7486(7) 0.5885(4) 0.4356(3) 0.0350(10) Uani 1 1 d . U
C38 C 0.8173(9) 0.5190(5) 0.4403(4) 0.0590(18) Uani 1 1 d . U
H38A H 0.8400 0.5081 0.4036 0.088 Uiso 1 1 calc GR .
H38B H 0.7662 0.4790 0.4499 0.088 Uiso 1 1 calc GR .
H38C H 0.8918 0.5234 0.4703 0.088 Uiso 1 1 calc GR .
N1 N 0.0809(7) 0.3286(4) 0.2668(3) 0.0418(16) Uani 1 1 d . .
C39 C -0.0805(7) 0.4082(4) 0.3058(3) 0.0337(15) Uani 1 1 d . U
H39C H -0.0909 0.4561 0.2865 0.050 Uiso 1 1 calc GR .
H39A H -0.0499 0.4155 0.3470 0.050 Uiso 1 1 calc GR .
H39B H -0.1596 0.3826 0.2994 0.050 Uiso 1 1 calc GR .
C40 C 0.0083(6) 0.3635(4) 0.2825(3) 0.0258(13) Uani 1 1 d . U

loop_
_atom_site_aniso_label
_atom_site_aniso_U_11
_atom_site_aniso_U_22
_atom_site_aniso_U_33
_atom_site_aniso_U_23
_atom_site_aniso_U_13
_atom_site_aniso_U_12
Nd01 0.01981(19) 0.01242(17) 0.01073(17) -0.00088(11) 0.00325(12) 0.00001(12)
Nd02 0.01755(19) 0.01418(18) 0.00958(17) -0.00144(11) 0.00336(13) -0.00016(11)
O1 0.028(2) 0.018(2) 0.012(2) 0.0013(17) 0.0058(17) 0.0002(18)
O2 0.022(2) 0.020(2) 0.017(2) -0.0008(17) 0.0056(18) 0.0012(18)
O3 0.023(2) 0.019(2) 0.026(2) 0.0011(18) -0.0024(19) 0.0035(18)
O4 0.019(2) 0.016(2) 0.0132(19) 0.0008(16) 0.0072(16) 0.0006(16)
O5 0.020(2) 0.0158(19) 0.0097(19) 0.0016(16) 0.0063(16) 0.0011(16)
O6 0.046(3) 0.024(2) 0.035(3) 0.006(2) 0.012(2) -0.001(2)
O7 0.043(3) 0.024(2) 0.031(3) 0.013(2) 0.006(2) -0.003(2)
O8 0.070(4) 0.044(3) 0.058(4) 0.032(3) 0.004(3) -0.019(3)
O9 0.026(2) 0.024(2) 0.017(2) -0.0031(19) 0.0006(18) -0.0009(19)
O10 0.039(3) 0.034(3) 0.024(2) -0.008(2) -0.007(2) -0.008(2)
O11 0.033(3) 0.021(2) 0.024(2) -0.0040(19) 0.002(2) 0.000(2)
O12 0.026(2) 0.0114(19) 0.028(2) -0.0017(18) 0.0089(19) 0.0014(17)
O13 0.053(3) 0.029(3) 0.023(2) 0.014(2) 0.011(2) 0.006(2)
O14 0.030(3) 0.018(2) 0.016(2) -0.0021(17) 0.0053(18) 0.0038(18)
O15 0.022(2) 0.018(2) 0.016(2) -0.0010(17) 0.0070(17) 0.0036(17)
O16 0.020(2) 0.026(2) 0.015(2) -0.0004(18) 0.0015(17) 0.0084(18)
N2 0.057(4) 0.020(3) 0.021(3) 0.006(2) 0.006(3) -0.010(3)
N3 0.035(3) 0.019(3) 0.017(3) 0.000(2) 0.001(2) -0.006(2)
N4 0.025(3) 0.023(3) 0.013(2) 0.001(2) 0.001(2) 0.000(2)
N5 0.021(3) 0.015(2) 0.015(2) -0.004(2) 0.000(2) -0.002(2)
N6 0.020(3) 0.018(2) 0.013(2) -0.001(2) 0.005(2) 0.001(2)
N7 0.014(2) 0.016(2) 0.015(2) -0.0026(19) 0.0050(19) -0.0008(19)
N8 0.016(3) 0.016(2) 0.017(2) -0.002(2) 0.002(2) 0.003(2)
N9 0.018(3) 0.019(3) 0.016(3) 0.000(2) 0.000(2) 0.0002(19)
N10 0.041(4) 0.012(2) 0.024(3) 0.002(2) -0.011(2) 0.005(2)
C1 0.0210(19) 0.0226(19) 0.0175(18) 0.0002(17) 0.0062(17) -0.0001(17)
C2 0.0201(19) 0.0208(19) 0.0213(19) 0.0001(17) 0.0051(17) 0.0002(17)
C3 0.0199(19) 0.0213(19) 0.0210(19) -0.0023(17) 0.0031(17) 0.0010(17)
C4 0.0177(18) 0.0184(18) 0.0186(18) -0.0016(16) 0.0038(16) 0.0024(16)
C5 0.0178(17) 0.0194(17) 0.0186(16) -0.0034(16) 0.0046(15) 0.0024(15)
C6 0.0199(17) 0.0214(17) 0.0180(17) -0.0003(16) 0.0037(15) 0.0009(16)
C7 0.0205(18) 0.0210(18) 0.0192(18) -0.0031(17) 0.0035(16) 0.0035(16)
C8 0.0207(17) 0.0213(17) 0.0150(17) -0.0016(16) 0.0043(15) 0.0038(16)
C9 0.0188(16) 0.0206(16) 0.0176(16) -0.0018(15) 0.0056(15) 0.0045(15)
C10 0.0203(16) 0.0225(16) 0.0164(16) -0.0013(15) 0.0046(15) 0.0033(15)
C11 0.0232(17) 0.0219(17) 0.0170(16) 0.0007(15) 0.0044(15) 0.0022(16)
C12 0.0230(18) 0.0188(17) 0.0164(17) 0.0005(16) 0.0052(16) 0.0024(16)
C13 0.0213(18) 0.0192(17) 0.0167(17) -0.0006(16) 0.0055(15) 0.0031(16)
C14 0.0223(19) 0.0209(19) 0.0181(19) -0.0008(17) 0.0052(17) 0.0053(17)
C15 0.027(2) 0.030(2) 0.022(2) -0.002(2) 0.007(2) 0.006(2)
C16 0.025(2) 0.029(2) 0.019(2) 0.000(2) 0.011(2) 0.004(2)
C17 0.026(2) 0.023(2) 0.0166(19) -0.0022(18) 0.0070(18) 0.0032(19)
C18 0.031(3) 0.054(4) 0.024(3) 0.001(3) 0.001(3) 0.015(3)
C19 0.0222(19) 0.0258(18) 0.0191(18) -0.0014(17) 0.0048(17) 0.0053(17)
C20 0.0232(19) 0.0295(19) 0.0194(18) -0.0032(17) 0.0031(17) 0.0041(17)
C21 0.0224(19) 0.0278(19) 0.0228(19) -0.0051(18) 0.0024(17) 0.0018(17)
C22 0.0204(18) 0.0231(17) 0.0207(17) -0.0028(16) 0.0026(16) 0.0037(16)
C23 0.0198(17) 0.0212(16) 0.0180(16) -0.0021(15) 0.0039(15) 0.0045(15)
C24 0.0210(17) 0.0220(17) 0.0189(17) -0.0010(15) 0.0046(15) 0.0039(15)
C25 0.0215(18) 0.0234(18) 0.0223(18) -0.0030(17) 0.0026(17) 0.0014(17)
C26 0.0219(17) 0.0218(17) 0.0213(17) 0.0000(16) 0.0053(16) 0.0016(16)
C27 0.0203(17) 0.0203(16) 0.0180(16) -0.0024(15) 0.0048(15) 0.0036(15)
C28 0.0213(17) 0.0203(16) 0.0184(16) -0.0007(15) 0.0055(15) 0.0033(15)
C29 0.0206(17) 0.0211(17) 0.0162(17) -0.0002(16) 0.0047(15) 0.0031(16)
C30 0.0208(18) 0.0215(18) 0.0135(17) -0.0009(16) 0.0041(16) 0.0032(16)
C31 0.020(2) 0.025(2) 0.014(2) -0.0005(19) 0.0035(18) 0.0027(19)
C32 0.022(2) 0.026(2) 0.015(2) -0.005(2) 0.0037(19) 0.008(2)
C33 0.024(2) 0.022(2) 0.016(2) -0.005(2) 0.0014(19) 0.005(2)
C34 0.022(2) 0.021(2) 0.0173(19) -0.0014(18) 0.0041(17) 0.0041(18)
C35 0.0190(18) 0.0209(18) 0.0139(17) -0.0017(16) 0.0045(16) 0.0040(16)
C36 0.037(3) 0.019(3) 0.031(3) -0.004(2) 0.006(3) 0.005(2)
C37 0.0346(18) 0.0366(18) 0.0306(18) -0.0033(17) -0.0006(17) 0.0086(17)
C38 0.058(3) 0.052(3) 0.065(3) -0.006(3) 0.008(3) 0.009(3)
N1 0.047(4) 0.044(4) 0.041(4) 0.012(3) 0.023(3) 0.014(3)
C39 0.029(4) 0.035(3) 0.037(4) 0.002(3) 0.007(3) 0.000(3)
C40 0.029(3) 0.028(3) 0.020(3) 0.007(2) 0.002(2) 0.003(2)

loop_
_atom_type_symbol
_atom_type_description
_atom_type_scat_dispersion_real
_atom_type_scat_dispersion_imag
_atom_type_scat_source
C C 0.0033 0.0016 'International Tables Vol C Tables 4.2.6.8 and 6.1.1.4'
H H 0.0000 0.0000 'International Tables Vol C Tables 4.2.6.8 and 6.1.1.4'
N N 0.0061 0.0033 'International Tables Vol C Tables 4.2.6.8 and 6.1.1.4'
Nd Nd -0.1943 3.0179 'International Tables Vol C Tables 4.2.6.8 and 6.1.1.4'
O O 0.0106 0.0060 'International Tables Vol C Tables 4.2.6.8 and 6.1.1.4'

loop_
_geom_angle_atom_site_label_1
_geom_angle_atom_site_label_2
_geom_angle_atom_site_label_3
_geom_angle
O4 Nd01 O6 151.41(15)
O4 Nd01 O7 106.35(15)
O4 Nd01 O9 138.98(14)
O4 Nd01 O11 121.52(14)
O4 Nd01 O12 62.79(13)
O4 Nd01 O14 69.58(14)
O4 Nd01 O15 74.09(13)
O4 Nd01 O16 115.21(13)
O4 Nd01 N3 133.94(14)
O4 Nd01 N4 66.96(14)
O5 Nd01 O4 67.79(13)
O5 Nd01 O6 90.13(14)
O5 Nd01 O7 77.22(14)
O5 Nd01 O9 137.10(14)
O5 Nd01 O11 158.41(14)
O5 Nd01 O12 103.83(14)
O5 Nd01 O14 128.95(13)
O5 Nd01 O15 91.29(13)
O5 Nd01 O16 63.62(13)
O5 Nd01 N3 157.60(15)
O5 Nd01 N4 109.20(13)
O6 Nd01 O12 108.27(15)
O6 Nd01 N3 70.84(15)
O6 Nd01 N4 140.44(16)
O7 Nd01 O6 48.81(17)
O7 Nd01 O12 66.38(15)
O7 Nd01 N3 97.54(15)
O7 Nd01 N4 166.56(16)
O9 Nd01 O6 69.62(15)
O9 Nd01 O7 110.78(15)
O9 Nd01 O11 50.55(14)
O9 Nd01 O12 118.17(14)
O9 Nd01 O14 70.48(14)
O9 Nd01 O15 73.62(14)
O9 Nd01 O16 73.55(14)
O9 Nd01 N3 25.08(15)
O9 Nd01 N4 73.00(14)
O11 Nd01 O6 73.78(15)
O11 Nd01 O7 81.32(15)
O11 Nd01 O12 69.05(14)
O11 Nd01 O14 71.11(14)
O11 Nd01 O16 119.55(15)
O11 Nd01 N3 25.52(14)
O11 Nd01 N4 92.28(14)
O12 Nd01 N3 93.58(15)
O12 Nd01 N4 100.32(14)
O14 Nd01 O6 137.99(15)
O14 Nd01 O7 142.31(15)
O14 Nd01 O12 79.78(14)
O14 Nd01 O16 113.80(13)
O14 Nd01 N3 67.50(14)
O14 Nd01 N4 25.35(13)
O15 Nd01 O6 126.43(15)
O15 Nd01 O7 167.03(15)
O15 Nd01 O11 109.77(14)
O15 Nd01 O12 123.17(13)
O15 Nd01 O14 50.42(13)
O15 Nd01 O16 67.09(13)
O15 Nd01 N3 90.82(14)
O15 Nd01 N4 25.38(13)
O16 Nd01 O6 66.00(15)
O16 Nd01 O7 101.91(15)
O16 Nd01 O12 165.28(13)
O16 Nd01 N3 96.94(15)
O16 Nd01 N4 91.52(14)
N3 Nd01 N4 80.82(14)
O1 Nd02 Nd01 79.48(9)
O1 Nd02 N5 25.33(13)
O1 Nd02 N6 118.65(14)
O1 Nd02 N7 70.62(14)
O1 Nd02 N8 131.53(13)
O1 Nd02 N9 79.92(14)
O1 Nd02 N10 148.01(17)
O2 Nd02 Nd01 83.97(10)
O2 Nd02 O1 50.72(13)
O2 Nd02 N5 25.40(13)
O2 Nd02 N6 68.92(14)
O2 Nd02 N7 82.12(14)
O2 Nd02 N8 112.30(14)
O2 Nd02 N9 127.01(14)
O2 Nd02 N10 151.73(16)
O4 Nd02 Nd01 35.05(9)
O4 Nd02 O1 103.06(13)
O4 Nd02 O2 79.66(13)
O4 Nd02 O5 68.47(13)
O4 Nd02 N5 91.10(13)
O4 Nd02 N6 72.63(14)
O4 Nd02 N7 160.17(13)
O4 Nd02 N8 119.08(14)
O4 Nd02 N9 136.90(14)
O4 Nd02 N10 74.88(15)
O5 Nd02 Nd01 35.02(9)
O5 Nd02 O1 70.71(13)
O5 Nd02 O2 102.71(14)
O5 Nd02 N5 86.14(14)
O5 Nd02 N6 141.10(14)
O5 Nd02 N7 123.72(13)
O5 Nd02 N8 144.93(13)
O5 Nd02 N9 72.42(14)
O5 Nd02 N10 79.24(17)
N5 Nd02 Nd01 80.39(9)
N6 Nd02 Nd01 106.60(11)
N6 Nd02 N5 93.92(15)
N6 Nd02 N7 93.54(14)
N6 Nd02 N8 59.72(15)
N7 Nd02 Nd01 149.41(10)
N7 Nd02 N5 75.38(13)
N7 Nd02 N8 61.58(14)
N8 Nd02 Nd01 148.87(9)
N8 Nd02 N5 125.64(13)
N9 Nd02 Nd01 107.34(11)
N9 Nd02 N5 103.78(15)
N9 Nd02 N6 143.79(16)
N9 Nd02 N7 61.84(14)
N9 Nd02 N8 84.48(15)
N9 Nd02 N10 80.81(17)
N10 Nd02 Nd01 82.24(12)
N10 Nd02 N5 162.62(16)
N10 Nd02 N6 91.64(18)
N10 Nd02 N7 120.71(16)
N10 Nd02 N8 71.13(16)
N5 O1 Nd02 96.0(3)
N5 O2 Nd02 97.4(3)
Nd02 O4 Nd01 110.32(15)
C35 O4 Nd01 118.6(3)
C35 O4 Nd02 128.2(4)
Nd02 O5 Nd01 110.23(14)
C13 O5 Nd01 116.7(4)
C13 O5 Nd02 125.2(3)
N2 O6 Nd01 96.9(4)
N2 O7 Nd01 97.6(4)
N3 O9 Nd01 96.7(4)
N3 O11 Nd01 95.4(3)
C34 O12 Nd01 114.5(3)
C34 O12 C36 116.2(5)
C36 O12 Nd01 126.0(4)
N4 O14 Nd01 95.6(3)
N4 O15 Nd01 96.1(3)
C14 O16 Nd01 114.0(3)
C14 O16 C18 117.9(5)
C18 O16 Nd01 127.0(4)
O7 N2 O6 116.7(5)
O8 N2 O6 121.8(7)
O8 N2 O7 121.5(7)
O9 N3 Nd01 58.2(3)
O9 N3 O11 117.1(5)
O10 N3 Nd01 176.1(4)
O10 N3 O9 121.5(6)
O10 N3 O11 121.4(5)
O11 N3 Nd01 59.0(3)
O13 N4 Nd01 170.4(4)
O13 N4 O14 121.7(5)
O13 N4 O15 121.7(5)
O14 N4 Nd01 59.1(3)
O14 N4 O15 116.5(5)
O15 N4 Nd01 58.6(3)
O1 N5 Nd02 58.7(3)
O1 N5 O2 115.9(5)
O2 N5 Nd02 57.2(3)
O3 N5 Nd02 178.6(4)
O3 N5 O1 122.7(5)
O3 N5 O2 121.4(5)
C28 N6 Nd02 123.8(4)
C28 N6 C29 117.8(5)
C29 N6 Nd02 118.0(4)
C5 N7 Nd02 128.5(4)
C9 N7 Nd02 113.4(4)
C9 N7 C5 116.9(5)
C23 N8 Nd02 125.9(4)
C27 N8 Nd02 110.8(4)
C27 N8 C23 117.4(5)
C10 N9 Nd02 122.7(4)
C10 N9 C11 118.8(5)
C11 N9 Nd02 118.4(3)
C37 N10 Nd02 159.3(6)
C2 C1 H1 119.6
C6 C1 H1 119.6
C6 C1 C2 120.8(6)
C1 C2 H2 120.3
C3 C2 C1 119.5(6)
C3 C2 H2 120.3
C2 C3 H3 119.4
C2 C3 C4 121.1(6)
C4 C3 H3 119.4
C5 C4 C3 119.1(5)
C7 C4 C3 122.8(6)
C7 C4 C5 118.1(5)
N7 C5 C4 122.4(5)
N7 C5 C6 119.3(5)
C6 C5 C4 118.2(5)
C1 C6 C5 121.2(6)
C1 C6 H6 119.4
C5 C6 H6 119.4
C4 C7 H7 120.4
C8 C7 C4 119.1(6)
C8 C7 H7 120.4
C7 C8 H8 120.4
C7 C8 C9 119.2(6)
C9 C8 H8 120.4
N7 C9 C8 124.1(6)
N7 C9 C10 118.1(5)
C8 C9 C10 117.8(5)
N9 C10 C9 122.3(5)
N9 C10 H10 118.8
C9 C10 H10 118.8
N9 C11 H11A 110.3
N9 C11 H11B 110.3
N9 C11 C12 107.1(5)
H11A C11 H11B 108.6
C12 C11 H11A 110.3
C12 C11 H11B 110.3
C13 C12 C11 118.5(5)
C17 C12 C11 121.3(5)
C17 C12 C13 120.0(6)
O5 C13 C12 122.1(5)
O5 C13 C14 119.0(5)
C12 C13 C14 118.9(5)
O16 C14 C13 114.3(5)
O16 C14 C15 124.4(6)
C15 C14 C13 121.2(6)
C14 C15 H15 120.5
C14 C15 C16 119.0(6)
C16 C15 H15 120.5
C15 C16 H16 120.1
C17 C16 C15 119.8(6)
C17 C16 H16 120.1
C12 C17 C16 121.0(6)
C12 C17 H17 119.5
C16 C17 H17 119.5
O16 C18 H18A 109.5
O16 C18 H18B 109.5
O16 C18 H18C 109.5
H18A C18 H18B 109.5
H18A C18 H18C 109.5
H18B C18 H18C 109.5
C20 C19 H19 119.9
C24 C19 H19 119.9
C24 C19 C20 120.2(6)
C19 C20 H20 119.9
C21 C20 C19 120.3(6)
C21 C20 H20 119.9
C20 C21 H21 119.6
C20 C21 C22 120.9(6)
C22 C21 H21 119.6
C21 C22 C23 118.6(6)
C25 C22 C21 123.3(6)
C25 C22 C23 118.1(6)
N8 C23 C22 121.8(6)
N8 C23 C24 118.7(6)
C24 C23 C22 119.4(6)
C19 C24 C23 120.4(6)
C19 C24 H24 119.8
C23 C24 H24 119.8
C22 C25 H25 119.9
C26 C25 C22 120.2(6)
C26 C25 H25 119.9
C25 C26 H26 120.8
C25 C26 C27 118.3(6)
C27 C26 H26 120.8
N8 C27 C26 123.8(5)
N8 C27 C28 117.2(5)
C26 C27 C28 119.0(6)
N6 C28 C27 119.7(6)
N6 C28 H28 120.2
C27 C28 H28 120.2
N6 C29 H29A 110.2
N6 C29 H29B 110.2
N6 C29 C30 107.7(5)
H29A C29 H29B 108.5
C30 C29 H29A 110.2
C30 C29 H29B 110.2
C31 C30 C29 121.7(5)
C31 C30 C35 120.0(6)
C35 C30 C29 118.3(5)
C30 C31 H31 119.6
C30 C31 C32 120.7(6)
C32 C31 H31 119.6
C31 C32 H32 120.2
C33 C32 C31 119.7(6)
C33 C32 H32 120.2
C32 C33 H33 120.1
C32 C33 C34 119.8(6)
C34 C33 H33 120.1
O12 C34 C33 124.9(5)
O12 C34 C35 113.9(5)
C33 C34 C35 121.1(6)
O4 C35 C30 122.3(5)
O4 C35 C34 119.3(5)
C30 C35 C34 118.4(5)
O12 C36 H36A 109.5
O12 C36 H36B 109.5
O12 C36 H36C 109.5
H36A C36 H36B 109.5
H36A C36 H36C 109.5
H36B C36 H36C 109.5
N10 C37 C38 163.8(9)
C37 C38 H38A 109.5
C37 C38 H38B 109.5
C37 C38 H38C 109.5
H38A C38 H38B 109.5
H38A C38 H38C 109.5
H38B C38 H38C 109.5
H39C C39 H39A 109.5
H39C C39 H39B 109.5
H39A C39 H39B 109.5
C40 C39 H39C 109.5
C40 C39 H39A 109.5
C40 C39 H39B 109.5
N1 C40 C39 177.0(8)

loop_
_geom_bond_atom_site_label_1
_geom_bond_atom_site_label_2
_geom_bond_distance
Nd01 O4 2.424(4)
Nd01 O5 2.421(4)
Nd01 O6 2.600(5)
Nd01 O7 2.587(4)
Nd01 O9 2.527(4)
Nd01 O11 2.544(4)
Nd01 O12 2.611(4)
Nd01 O14 2.552(4)
Nd01 O15 2.540(4)
Nd01 O16 2.557(4)
Nd01 N3 2.953(5)
Nd01 N4 2.961(5)
Nd02 O1 2.547(4)
Nd02 O2 2.513(4)
Nd02 O4 2.398(4)
Nd02 O5 2.404(4)
Nd02 N5 2.965(5)
Nd02 N6 2.575(5)
Nd02 N7 2.820(5)
Nd02 N8 2.869(5)
Nd02 N9 2.572(5)
Nd02 N10 2.574(5)
O1 N5 1.275(6)
O2 N5 1.282(6)
O3 N5 1.210(6)
O4 C35 1.348(7)
O5 C13 1.365(7)
O6 N2 1.260(8)
O7 N2 1.258(8)
O8 N2 1.223(7)
O9 N3 1.260(7)
O10 N3 1.229(7)
O11 N3 1.278(7)
O12 C34 1.389(7)
O12 C36 1.445(7)
O13 N4 1.221(7)
O14 N4 1.274(6)
O15 N4 1.276(6)
O16 C14 1.380(7)
O16 C18 1.443(8)
N6 C28 1.275(8)
N6 C29 1.475(7)
N7 C5 1.372(7)
N7 C9 1.332(7)
N8 C23 1.382(8)
N8 C27 1.336(8)
N9 C10 1.267(8)
N9 C11 1.484(8)
N10 C37 1.179(9)
C1 H1 0.9300
C1 C2 1.419(8)
C1 C6 1.359(8)
C2 H2 0.9300
C2 C3 1.355(9)
C3 H3 0.9300
C3 C4 1.424(8)
C4 C5 1.422(8)
C4 C7 1.402(8)
C5 C6 1.413(8)
C6 H6 0.9300
C7 H7 0.9300
C7 C8 1.369(9)
C8 H8 0.9300
C8 C9 1.403(8)
C9 C10 1.464(8)
C10 H10 0.9300
C11 H11A 0.9700
C11 H11B 0.9700
C11 C12 1.507(8)
C12 C13 1.393(8)
C12 C17 1.378(8)
C13 C14 1.396(9)
C14 C15 1.388(9)
C15 H15 0.9300
C15 C16 1.397(9)
C16 H16 0.9300
C16 C17 1.386(9)
C17 H17 0.9300
C18 H18A 0.9600
C18 H18B 0.9600
C18 H18C 0.9600
C19 H19 0.9300
C19 C20 1.422(9)
C19 C24 1.356(9)
C20 H20 0.9300
C20 C21 1.351(9)
C21 H21 0.9300
C21 C22 1.411(9)
C22 C23 1.418(9)
C22 C25 1.401(9)
C23 C24 1.409(9)
C24 H24 0.9300
C25 H25 0.9300
C25 C26 1.371(9)
C26 H26 0.9300
C26 C27 1.415(9)
C27 C28 1.469(8)
C28 H28 0.9300
C29 H29A 0.9700
C29 H29B 0.9700
C29 C30 1.511(8)
C30 C31 1.391(8)
C30 C35 1.398(8)
C31 H31 0.9300
C31 C32 1.392(8)
C32 H32 0.9300
C32 C33 1.383(9)
C33 H33 0.9300
C33 C34 1.389(8)
C34 C35 1.401(8)
C36 H36A 0.9600
C36 H36B 0.9600
C36 H36C 0.9600
C37 C38 1.439(11)
C38 H38A 0.9600
C38 H38B 0.9600
C38 H38C 0.9600
N1 C40 1.129(9)
C39 H39C 0.9600
C39 H39A 0.9600
C39 H39B 0.9600
C39 C40 1.445(10)

loop_
_geom_torsion_atom_site_label_1
_geom_torsion_atom_site_label_2
_geom_torsion_atom_site_label_3
_geom_torsion_atom_site_label_4
_geom_torsion
Nd01 O4 C35 C30 148.2(5)
Nd01 O4 C35 C34 -30.8(7)
Nd01 O5 C13 C12 153.9(5)
Nd01 O5 C13 C14 -28.7(7)
Nd01 O6 N2 O7 2.1(6)
Nd01 O6 N2 O8 -177.4(6)
Nd01 O7 N2 O6 -2.1(6)
Nd01 O7 N2 O8 177.4(6)
Nd01 O9 N3 O10 -175.4(5)
Nd01 O9 N3 O11 4.8(5)
Nd01 O11 N3 O9 -4.7(5)
Nd01 O11 N3 O10 175.4(5)
Nd01 O12 C34 C33 -158.8(5)
Nd01 O12 C34 C35 20.2(6)
Nd01 O14 N4 O13 168.7(5)
Nd01 O14 N4 O15 -11.8(5)
Nd01 O15 N4 O13 -168.7(5)
Nd01 O15 N4 O14 11.8(5)
Nd01 O16 C14 C13 25.7(6)
Nd01 O16 C14 C15 -154.0(5)
Nd02 O1 N5 O2 -1.7(5)
Nd02 O1 N5 O3 179.8(4)
Nd02 O2 N5 O1 1.8(5)
Nd02 O2 N5 O3 -179.7(4)
Nd02 O4 C35 C30 -53.1(7)
Nd02 O4 C35 C34 127.8(5)
Nd02 O5 C13 C12 -60.2(7)
Nd02 O5 C13 C14 117.2(5)
Nd02 N6 C28 C27 15.6(8)
Nd02 N6 C29 C30 -71.8(5)
Nd02 N7 C5 C4 -164.1(4)
Nd02 N7 C5 C6 16.9(8)
Nd02 N7 C9 C8 164.6(5)
Nd02 N7 C9 C10 -14.2(6)
Nd02 N8 C23 C22 -144.6(5)
Nd02 N8 C23 C24 35.9(7)
Nd02 N8 C27 C26 153.6(5)
Nd02 N8 C27 C28 -28.7(6)
Nd02 N9 C10 C9 0.7(8)
Nd02 N9 C11 C12 -72.3(5)
Nd02 N10 C37 C38 -145(2)
O5 C13 C14 O16 0.5(8)
O5 C13 C14 C15 -179.9(6)
O12 C34 C35 O4 5.0(8)
O12 C34 C35 C30 -174.1(5)
O16 C14 C15 C16 -179.2(6)
N6 C29 C30 C31 -112.2(6)
N6 C29 C30 C35 65.9(7)
N7 C5 C6 C1 178.8(6)
N7 C9 C10 N9 10.3(9)
N8 C23 C24 C19 -176.3(6)
N8 C27 C28 N6 12.5(8)
N9 C11 C12 C13 62.6(7)
N9 C11 C12 C17 -112.3(6)
C1 C2 C3 C4 0.4(9)
C2 C1 C6 C5 -1.0(9)
C2 C3 C4 C5 -1.6(9)
C2 C3 C4 C7 179.5(6)
C3 C4 C5 N7 -177.5(6)
C3 C4 C5 C6 1.6(9)
C3 C4 C7 C8 175.1(6)
C4 C5 C6 C1 -0.3(9)
C4 C7 C8 C9 2.5(9)
C5 N7 C9 C8 -3.8(9)
C5 N7 C9 C10 177.4(5)
C5 C4 C7 C8 -3.8(9)
C6 C1 C2 C3 1.0(9)
C7 C4 C5 N7 1.4(9)
C7 C4 C5 C6 -179.6(6)
C7 C8 C9 N7 1.5(9)
C7 C8 C9 C10 -179.7(6)
C8 C9 C10 N9 -168.6(6)
C9 N7 C5 C4 2.3(8)
C9 N7 C5 C6 -176.7(5)
C10 N9 C11 C12 105.1(6)
C11 N9 C10 C9 -176.6(5)
C11 C12 C13 O5 4.3(9)
C11 C12 C13 C14 -173.1(5)
C11 C12 C17 C16 174.6(6)
C12 C13 C14 O16 178.0(5)
C12 C13 C14 C15 -2.4(9)
C13 C12 C17 C16 -0.3(9)
C13 C14 C15 C16 1.3(10)
C14 C15 C16 C17 0.4(10)
C15 C16 C17 C12 -0.9(10)
C17 C12 C13 O5 179.3(5)
C17 C12 C13 C14 1.9(9)
C18 O16 C14 C13 -165.5(6)
C18 O16 C14 C15 14.9(9)
C19 C20 C21 C22 1.9(10)
C20 C19 C24 C23 0.1(9)
C20 C21 C22 C23 2.2(9)
C20 C21 C22 C25 -176.3(6)
C21 C22 C23 N8 175.2(6)
C21 C22 C23 C24 -5.2(9)
C21 C22 C25 C26 -179.8(6)
C22 C23 C24 C19 4.1(9)
C22 C25 C26 C27 2.8(9)
C23 N8 C27 C26 -1.0(8)
C23 N8 C27 C28 176.6(5)
C23 C22 C25 C26 1.7(9)
C24 C19 C20 C21 -3.2(10)
C25 C22 C23 N8 -6.2(9)
C25 C22 C23 C24 173.4(6)
C25 C26 C27 N8 -3.3(9)
C25 C26 C27 C28 179.1(6)
C26 C27 C28 N6 -169.8(6)
C27 N8 C23 C22 5.8(8)
C27 N8 C23 C24 -173.8(5)
C28 N6 C29 C30 114.8(6)
C29 N6 C28 C27 -171.4(5)
C29 C30 C31 C32 -179.7(5)
C29 C30 C35 O4 -2.8(9)
C29 C30 C35 C34 176.3(5)
C30 C31 C32 C33 2.0(9)
C31 C30 C35 O4 175.4(5)
C31 C30 C35 C34 -5.5(9)
C31 C32 C33 C34 -2.7(9)
C32 C33 C34 O12 178.1(6)
C32 C33 C34 C35 -0.8(9)
C33 C34 C35 O4 -176.0(5)
C33 C34 C35 C30 4.9(9)
C35 C30 C31 C32 2.2(9)
C36 O12 C34 C33 1.8(9)
C36 O12 C34 C35 -179.2(5)
